data_7231569
loop_
_publ_author_name
'Arenaza-Corona, Antonino'
'Morales-Morales, David'
'Hern\'andez-Ahuactzi, Iran F.'
'Barba, Victor'

_publ_section_title
;
 Structural and conformational changes in [M(1,10-diaza-18-crown-6)Cl2] (M
 = Pd, Pb) complexes: a crystallographic and theoretical study
;
_journal_issue 42
_journal_name_full CrystEngComm
_journal_page_first 6733
_journal_paper_doi 10.1039/C8CE01478G
_journal_volume 20
_journal_year 2018
_chemical_formula_moiety 'C12 H26 Cl2 N2 O4 Pd'
_chemical_formula_sum 'C12 H26 Cl2 N2 O4 Pd'
_chemical_formula_weight 439.65
_space_group_crystal_system triclinic
_space_group_IT_number 2
_space_group_name_Hall '-P 1'
_space_group_name_H-M_alt 'P -1'
_symmetry_space_group_name_Hall '-P 1'
_symmetry_space_group_name_H-M 'P -1'
_atom_sites_solution_hydrogens geom
_audit_creation_date 2015-12-10
_audit_creation_method
;
Olex2 1.2
(compiled 2015.09.30 svn.r3233 for OlexSys, GUI svn.r5103)
;
_audit_update_record
;
2018-07-10 deposited with the CCDC.
2018-09-25 downloaded from the CCDC.
;
_cell_angle_alpha 83.909(3)
_cell_angle_beta 81.020(3)
_cell_angle_gamma 87.767(3)
_cell_formula_units_Z 1
_cell_length_a 6.5577(3)
_cell_length_b 7.8482(3)
_cell_length_c 7.8785(3)
_cell_measurement_reflns_used 5580
_cell_measurement_temperature 100.00(10)
_cell_measurement_theta_max 28.9800
_cell_measurement_theta_min 3.1330
_cell_volume 398.14(3)
_computing_cell_refinement
;
CrysAlisPro, Agilent Technologies,
Version 1.171.37.35 (release 13-08-2014 CrysAlis171 .NET)
(compiled Aug 13 2014,18:06:01)
;
_computing_data_collection
;
CrysAlisPro, Agilent Technologies,
Version 1.171.37.35 (release 13-08-2014 CrysAlis171 .NET)
(compiled Aug 13 2014,18:06:01)
;
_computing_data_reduction
;
CrysAlisPro, Agilent Technologies,
Version 1.171.37.35 (release 13-08-2014 CrysAlis171 .NET)
(compiled Aug 13 2014,18:06:01)
;
_computing_molecular_graphics 'Olex2 (Dolomanov et al., 2009)'
_computing_publication_material 'Olex2 (Dolomanov et al., 2009)'
_computing_structure_refinement 'ShelXL (Sheldrick, 2015)'
_computing_structure_solution
;
Superflip (Palatinus & Chapuis, 2007;Palatinus & van der Lee, 2008;
Palatinus et al., 2012)
;
_diffrn_ambient_environment N~2~
_diffrn_ambient_temperature 100.00(10)
_diffrn_detector 'CCD plate'
_diffrn_detector_area_resol_mean 8.0769
_diffrn_detector_type EosS2
_diffrn_measured_fraction_theta_full 1.000
_diffrn_measured_fraction_theta_max 0.903
_diffrn_measurement_details
;
#__ type_ start__ end____ width___ exp.time_
  1 omega   -1.00   83.00   1.0000    3.3700
omega____ theta____ kappa____ phi______ frames
    -       15.2374   57.0000    0.0000 84

#__ type_ start__ end____ width___ exp.time_
  2 omega  -52.00   42.00   1.0000    3.3700
omega____ theta____ kappa____ phi______ frames
    -       15.2374  -77.0000 -120.0000 94

#__ type_ start__ end____ width___ exp.time_
  3 omega   -4.00   84.00   1.0000    3.3700
omega____ theta____ kappa____ phi______ frames
    -       15.2374   38.0000 -180.0000 88

#__ type_ start__ end____ width___ exp.time_
  4 omega   -1.00   83.00   1.0000    3.3700
omega____ theta____ kappa____ phi______ frames
    -       15.2374   57.0000   30.0000 84

#__ type_ start__ end____ width___ exp.time_
  5 omega  -83.00    1.00   1.0000    3.3700
omega____ theta____ kappa____ phi______ frames
    -      -16.0187  -57.0000   30.0000 84

#__ type_ start__ end____ width___ exp.time_
  6 omega  -27.00   20.00   1.0000    3.3700
omega____ theta____ kappa____ phi______ frames
    -      -16.0187  -93.0000  135.0000 47

#__ type_ start__ end____ width___ exp.time_
  7 omega  -20.00   54.00   1.0000    3.3700
omega____ theta____ kappa____ phi______ frames
    -       15.2374  -99.0000    0.0000 74

#__ type_ start__ end____ width___ exp.time_
  8 omega   34.00   88.00   1.0000    3.3700
omega____ theta____ kappa____ phi______ frames
    -       15.2374 -178.0000 -120.0000 54

#__ type_ start__ end____ width___ exp.time_
  9 omega   -1.00   83.00   1.0000    3.3700
omega____ theta____ kappa____ phi______ frames
    -       15.2374   57.0000  -90.0000 84

#__ type_ start__ end____ width___ exp.time_
 10 omega  -20.00   54.00   1.0000    3.3700
omega____ theta____ kappa____ phi______ frames
    -       15.2374  -99.0000  150.0000 74

#__ type_ start__ end____ width___ exp.time_
 11 omega  -54.00   34.00   1.0000    3.3700
omega____ theta____ kappa____ phi______ frames
    -       15.2374  -38.0000   30.0000 88

#__ type_ start__ end____ width___ exp.time_
 12 omega  -54.00   34.00   1.0000    3.3700
omega____ theta____ kappa____ phi______ frames
    -       15.2374  -38.0000    0.0000 88

#__ type_ start__ end____ width___ exp.time_
 13 omega  -52.00  -12.00   1.0000    3.3700
omega____ theta____ kappa____ phi______ frames
    -      -16.0187   93.0000 -112.0000 40
;
_diffrn_measurement_device 'four-circle diffractometer'
_diffrn_measurement_device_type 'SuperNova, Dual, Cu at zero, EosS2'
_diffrn_measurement_method '\w scans'
_diffrn_orient_matrix_UB_11 -0.0419045000
_diffrn_orient_matrix_UB_12 0.0820995000
_diffrn_orient_matrix_UB_13 0.0175739000
_diffrn_orient_matrix_UB_21 0.0891408000
_diffrn_orient_matrix_UB_22 0.0172042000
_diffrn_orient_matrix_UB_23 0.0354556000
_diffrn_orient_matrix_UB_31 0.0479106000
_diffrn_orient_matrix_UB_32 0.0350578000
_diffrn_orient_matrix_UB_33 -0.0826315000
_diffrn_radiation_monochromator mirror
_diffrn_radiation_probe x-ray
_diffrn_radiation_type MoK\a
_diffrn_radiation_wavelength 0.71073
_diffrn_reflns_av_R_equivalents 0.0406
_diffrn_reflns_av_unetI/netI 0.0366
_diffrn_reflns_Laue_measured_fraction_full 1.000
_diffrn_reflns_Laue_measured_fraction_max 0.903
_diffrn_reflns_limit_h_max 8
_diffrn_reflns_limit_h_min -8
_diffrn_reflns_limit_k_max 10
_diffrn_reflns_limit_k_min -10
_diffrn_reflns_limit_l_max 10
_diffrn_reflns_limit_l_min -10
_diffrn_reflns_number 8570
_diffrn_reflns_point_group_measured_fraction_full 1.000
_diffrn_reflns_point_group_measured_fraction_max 0.903
_diffrn_reflns_theta_full 25.242
_diffrn_reflns_theta_max 29.147
_diffrn_reflns_theta_min 2.611
_diffrn_source 'SuperNova (Mo) X-ray Source'
_exptl_absorpt_coefficient_mu 1.517
_exptl_absorpt_correction_T_max 1.00000
_exptl_absorpt_correction_T_min 0.77552
_exptl_absorpt_correction_type multi-scan
_exptl_absorpt_process_details
;
CrysAlisPro, Agilent Technologies,
Version 1.171.37.35 (release 13-08-2014 CrysAlis171 .NET)
(compiled Aug 13 2014,18:06:01)
Empirical absorption correction using spherical harmonics,
 implemented in SCALE3 ABSPACK scaling algorithm.
;
_exptl_crystal_colour 'clear yellowish yellow'
_exptl_crystal_colour_lustre clear
_exptl_crystal_colour_modifier yellowish
_exptl_crystal_colour_primary yellow
_exptl_crystal_density_diffrn 1.834
_exptl_crystal_description prism
_exptl_crystal_F_000 224
_exptl_crystal_size_max 0.4
_exptl_crystal_size_mid 0.34
_exptl_crystal_size_min 0.23
_refine_diff_density_max 0.496
_refine_diff_density_min -0.954
_refine_diff_density_rms 0.132
_refine_ls_extinction_method none
_refine_ls_goodness_of_fit_ref 1.080
_refine_ls_hydrogen_treatment constr
_refine_ls_matrix_type full
_refine_ls_number_parameters 97
_refine_ls_number_reflns 1929
_refine_ls_number_restraints 0
_refine_ls_restrained_S_all 1.080
_refine_ls_R_factor_all 0.0264
_refine_ls_R_factor_gt 0.0242
_refine_ls_shift/su_max 0.000
_refine_ls_shift/su_mean 0.000
_refine_ls_structure_factor_coef Fsqd
_refine_ls_weighting_details 'w=1/[\s^2^(Fo^2^)+(0.0167P)^2^+0.2810P] where P=(Fo^2^+2Fc^2^)/3'
_refine_ls_weighting_scheme calc
_refine_ls_wR_factor_gt 0.0498
_refine_ls_wR_factor_ref 0.0508
_reflns_Friedel_coverage 0.000
_reflns_number_gt 1859
_reflns_number_total 1929
_reflns_threshold_expression 'I > 2\s(I)'
_cod_data_source_file c8ce01478g1.cif
_cod_data_source_block e55vb
_cod_depositor_comments 'Adding full bibliography for 7231567--7231569.cif.'
_cod_original_cell_volume 398.15(3)
_cod_database_code 7231569
_chemical_oxdiff_formula 'C H O N S Rb'
_shelx_space_group_comment
;
The symmetry employed for this shelxl refinement is uniquely defined
by the following loop, which should always be used as a source of
symmetry information in preference to the above space-group names.
They are only intended as comments.
;
_reflns_odcompleteness_completeness 100.00
_reflns_odcompleteness_iscentric 1
_reflns_odcompleteness_theta 26.32
_olex2_refinement_description
;
1. Fixed Uiso
 At 1.2 times of:
  All C(H,H) groups, All N(H) groups
2.a Ternary CH refined with riding coordinates:
 N1(H1)
2.b Secondary CH2 refined with riding coordinates:
 C4(H4A,H4B), C6(H6A,H6B), C1(H1A,H1B), C3(H3B,H3A), C2(H2A,H2B), C5(H5A,H5B)
;
_shelx_shelxl_version_number 2014/7
_olex2_date_sample_data_collection 2015-12-09
_olex2_submission_special_instructions 'No special instructions were received'

loop_
_space_group_symop_operation_xyz
'x, y, z'
'-x, -y, -z'

loop_
_atom_site_label
_atom_site_type_symbol
_atom_site_fract_x
_atom_site_fract_y
_atom_site_fract_z
_atom_site_U_iso_or_equiv
_atom_site_adp_type
_atom_site_occupancy
_atom_site_site_symmetry_order
_atom_site_calc_flag
_atom_site_refinement_flags_posn
_atom_site_refinement_flags_adp
_atom_site_refinement_flags_occupancy
Pd1 Pd 0.5000 1.0000 0.5000 0.00649(7) Uani 1 2 d S T P
Cl1 Cl 0.28005(8) 0.82692(6) 0.39309(6) 0.01083(11) Uani 1 1 d . . .
O2 O 0.6013(2) 0.73268(18) 0.79317(18) 0.0111(3) Uani 1 1 d . . .
O1 O 0.1649(2) 0.85543(18) 0.85795(18) 0.0115(3) Uani 1 1 d . . .
C4 C 0.4266(3) 0.6280(3) 0.8032(3) 0.0114(4) Uani 1 1 d . . .
H4A H 0.4604 0.5111 0.8446 0.014 Uiso 1 1 calc R . .
H4B H 0.3875 0.6277 0.6895 0.014 Uiso 1 1 calc R . .
C6 C 0.7676(3) 0.6817(3) 0.4956(3) 0.0108(4) Uani 1 1 d . . .
H6A H 0.8876 0.6222 0.4393 0.013 Uiso 1 1 calc R . .
H6B H 0.6465 0.6197 0.4830 0.013 Uiso 1 1 calc R . .
C1 C 0.2103(3) 1.1577(3) 0.7855(3) 0.0109(4) Uani 1 1 d . . .
H1A H 0.0648 1.1819 0.8219 0.013 Uiso 1 1 calc R . .
H1B H 0.2866 1.2542 0.8079 0.013 Uiso 1 1 calc R . .
C3 C 0.2492(3) 0.6971(3) 0.9251(3) 0.0121(4) Uani 1 1 d . . .
H3B H 0.1411 0.6131 0.9503 0.015 Uiso 1 1 calc R . .
H3A H 0.2967 0.7130 1.0328 0.015 Uiso 1 1 calc R . .
C2 C 0.2737(3) 1.0002(3) 0.8928(3) 0.0108(4) Uani 1 1 d . . .
H2A H 0.4214 0.9797 0.8651 0.013 Uiso 1 1 calc R . .
H2B H 0.2417 1.0168 1.0145 0.013 Uiso 1 1 calc R . .
C5 C 0.7821(3) 0.6760(3) 0.6871(3) 0.0119(4) Uani 1 1 d . . .
H5A H 0.8148 0.5591 0.7294 0.014 Uiso 1 1 calc R . .
H5B H 0.8961 0.7463 0.7000 0.014 Uiso 1 1 calc R . .
N1 N 0.2454(3) 1.1429(2) 0.5952(2) 0.0083(3) Uani 1 1 d . . .
H1 H 0.1255 1.0831 0.5726 0.010 Uiso 1 1 calc R . .

loop_
_atom_site_aniso_label
_atom_site_aniso_U_11
_atom_site_aniso_U_22
_atom_site_aniso_U_33
_atom_site_aniso_U_23
_atom_site_aniso_U_13
_atom_site_aniso_U_12
Pd1 0.00510(12) 0.00734(11) 0.00679(12) -0.00152(8) 0.00010(8) 0.00078(8)
Cl1 0.0089(3) 0.0126(2) 0.0116(2) -0.00389(18) -0.00160(19) -0.00159(19)
O2 0.0099(8) 0.0118(7) 0.0111(7) -0.0028(6) 0.0007(6) -0.0001(6)
O1 0.0096(8) 0.0110(7) 0.0136(8) 0.0007(6) -0.0027(6) -0.0004(6)
C4 0.0120(11) 0.0102(10) 0.0122(10) -0.0008(8) -0.0025(8) -0.0013(8)
C6 0.0099(11) 0.0088(9) 0.0125(10) -0.0002(8) 0.0009(8) 0.0023(8)
C1 0.0095(11) 0.0132(10) 0.0096(10) -0.0048(8) 0.0015(8) 0.0009(8)
C3 0.0113(11) 0.0115(10) 0.0121(10) 0.0022(8) 0.0009(8) -0.0017(8)
C2 0.0086(11) 0.0145(10) 0.0090(10) -0.0024(8) 0.0003(8) -0.0007(8)
C5 0.0078(10) 0.0142(10) 0.0131(11) -0.0005(8) -0.0016(8) 0.0041(8)
N1 0.0073(9) 0.0087(8) 0.0084(8) -0.0013(6) 0.0007(7) 0.0011(7)

loop_
_atom_type_symbol
_atom_type_description
_atom_type_scat_dispersion_real
_atom_type_scat_dispersion_imag
_atom_type_scat_source
C C 0.0033 0.0016 'International Tables Vol C Tables 4.2.6.8 and 6.1.1.4'
H H 0.0000 0.0000 'International Tables Vol C Tables 4.2.6.8 and 6.1.1.4'
Cl Cl 0.1484 0.1585 'International Tables Vol C Tables 4.2.6.8 and 6.1.1.4'
N N 0.0061 0.0033 'International Tables Vol C Tables 4.2.6.8 and 6.1.1.4'
O O 0.0106 0.0060 'International Tables Vol C Tables 4.2.6.8 and 6.1.1.4'
Pd Pd -0.9988 1.0072 'International Tables Vol C Tables 4.2.6.8 and 6.1.1.4'

loop_
_geom_angle_atom_site_label_1
_geom_angle_atom_site_label_2
_geom_angle_atom_site_label_3
_geom_angle
_geom_angle_site_symmetry_1
_geom_angle_site_symmetry_3
Cl1 Pd1 Cl1 180.0 2_676 .
N1 Pd1 Cl1 91.44(5) 2_676 .
N1 Pd1 Cl1 91.44(5) . 2_676
N1 Pd1 Cl1 88.56(5) . .
N1 Pd1 Cl1 88.56(5) 2_676 2_676
N1 Pd1 N1 180.0 . 2_676
C4 O2 C5 114.61(16) . .
C3 O1 C2 112.18(16) . .
O2 C4 H4A 109.8 . .
O2 C4 H4B 109.8 . .
O2 C4 C3 109.31(17) . .
H4A C4 H4B 108.3 . .
C3 C4 H4A 109.8 . .
C3 C4 H4B 109.8 . .
H6A C6 H6B 107.5 . .
C5 C6 H6A 108.6 . .
C5 C6 H6B 108.6 . .
N1 C6 H6A 108.6 2_676 .
N1 C6 H6B 108.6 2_676 .
N1 C6 C5 114.80(17) 2_676 .
H1A C1 H1B 107.6 . .
C2 C1 H1A 108.7 . .
C2 C1 H1B 108.7 . .
N1 C1 H1A 108.7 . .
N1 C1 H1B 108.7 . .
N1 C1 C2 114.19(16) . .
O1 C3 C4 113.28(17) . .
O1 C3 H3B 108.9 . .
O1 C3 H3A 108.9 . .
C4 C3 H3B 108.9 . .
C4 C3 H3A 108.9 . .
H3B C3 H3A 107.7 . .
O1 C2 C1 109.26(17) . .
O1 C2 H2A 109.8 . .
O1 C2 H2B 109.8 . .
C1 C2 H2A 109.8 . .
C1 C2 H2B 109.8 . .
H2A C2 H2B 108.3 . .
O2 C5 C6 115.44(17) . .
O2 C5 H5A 108.4 . .
O2 C5 H5B 108.4 . .
C6 C5 H5A 108.4 . .
C6 C5 H5B 108.4 . .
H5A C5 H5B 107.5 . .
Pd1 N1 H1 105.6 . .
C6 N1 Pd1 114.17(12) 2_676 .
C6 N1 C1 108.06(15) 2_676 .
C6 N1 H1 105.6 2_676 .
C1 N1 Pd1 116.80(13) . .
C1 N1 H1 105.6 . .

loop_
_geom_bond_atom_site_label_1
_geom_bond_atom_site_label_2
_geom_bond_distance
_geom_bond_site_symmetry_2
Pd1 Cl1 2.3259(5) .
Pd1 Cl1 2.3259(5) 2_676
Pd1 N1 2.0618(17) 2_676
Pd1 N1 2.0618(17) .
O2 C4 1.423(2) .
O2 C5 1.425(2) .
O1 C3 1.424(2) .
O1 C2 1.437(2) .
C4 H4A 0.9700 .
C4 H4B 0.9700 .
C4 C3 1.511(3) .
C6 H6A 0.9700 .
C6 H6B 0.9700 .
C6 C5 1.523(3) .
C6 N1 1.488(2) 2_676
C1 H1A 0.9700 .
C1 H1B 0.9700 .
C1 C2 1.505(3) .
C1 N1 1.496(3) .
C3 H3B 0.9700 .
C3 H3A 0.9700 .
C2 H2A 0.9700 .
C2 H2B 0.9700 .
C5 H5A 0.9700 .
C5 H5B 0.9700 .
N1 C6 1.488(2) 2_676
N1 H1 0.9800 .

loop_
_geom_torsion_atom_site_label_1
_geom_torsion_atom_site_label_2
_geom_torsion_atom_site_label_3
_geom_torsion_atom_site_label_4
_geom_torsion
_geom_torsion_site_symmetry_1
_geom_torsion_site_symmetry_4
O2 C4 C3 O1 70.4(2) . .
C4 O2 C5 C6 65.3(2) . .
C3 O1 C2 C1 167.15(16) . .
C2 O1 C3 C4 -86.2(2) . .
C2 C1 N1 Pd1 -34.2(2) . .
C2 C1 N1 C6 -164.49(17) . 2_676
C5 O2 C4 C3 177.50(16) . .
N1 C6 C5 O2 68.4(2) 2_676 .
N1 C1 C2 O1 -57.2(2) . .
